data_1559723
loop_
_publ_author_name
'Kaufmann, Sebastian'
'Kr\"atschmer, Frederic'
'K\"oppe, Ralf'
'Schon, Thorben'
'Schoo, Christoph'
'Roesky, Peter W.'

_publ_section_title
;
 A cyclopentadienyl functionalized silylene -- a flexible ligand for Si-
 and C-coordination
;
_journal_issue 46
_journal_name_full 'Chemical Science'
_journal_page_first 12446
_journal_page_last 12452
_journal_paper_doi 10.1039/D0SC04174B
_journal_volume 11
_journal_year 2020
_chemical_formula_moiety 'C34 H51 Ca I N2 Si'
_chemical_formula_sum 'C34 H51 Ca I N2 Si'
_chemical_formula_weight 682.84
_space_group_crystal_system triclinic
_space_group_IT_number 2
_space_group_name_Hall '-P 1'
_space_group_name_H-M_alt 'P -1'
_atom_sites_solution_hydrogens mixed
_atom_sites_solution_primary dual
_audit_creation_date 2020-03-24
_audit_creation_method
;
Olex2 1.2
(compiled 2018.05.29 svn.r3508 for OlexSys, GUI svn.r5506)
;
_audit_update_record
;
2020-07-29 deposited with the CCDC.	2020-10-13 downloaded from the CCDC.
;
_cell_angle_alpha 105.459(5)
_cell_angle_beta 107.476(5)
_cell_angle_gamma 100.998(5)
_cell_formula_units_Z 2
_cell_length_a 10.2454(7)
_cell_length_b 12.6409(9)
_cell_length_c 15.4096(9)
_cell_measurement_reflns_used 10809
_cell_measurement_temperature 150
_cell_measurement_theta_max 29.48
_cell_measurement_theta_min 1.75
_cell_volume 1753.3(2)
_computing_cell_refinement
;
X-Area Recipe 1.33.0.0 (STOE, 2015)
;
_computing_data_collection
;
X-Area WinXpose 2.0.22.0 (STOE, 2016)
;
_computing_data_reduction
;
X-Area Integrate 1.71.0.0 (STOE, 2016)
X-Area X-Red32 1.63.2.0 (STOE, 2017) 
;
_computing_molecular_graphics 'Olex2 (Dolomanov et al., 2009)'
_computing_publication_material 'Olex2 (Dolomanov et al., 2009)'
_computing_structure_refinement 'ShelXL (Sheldrick, 2015)'
_computing_structure_solution 'ShelXT (Sheldrick, 2015)'
_diffrn_ambient_temperature 150
_diffrn_detector 'image plate (34 cm diameter)'
_diffrn_detector_area_resol_mean 6.67
_diffrn_detector_type 'STOE Imaging Plate'
_diffrn_measured_fraction_theta_full 0.997
_diffrn_measured_fraction_theta_max 0.988
_diffrn_measurement_device '2-circle diffractometer'
_diffrn_measurement_device_type 'STOE IPDS II'
_diffrn_measurement_method 'rotation method, \w scans'
_diffrn_radiation_collimation '0.5 mm diameter, multiple pinhole'
_diffrn_radiation_monochromator 'plane graphite'
_diffrn_radiation_polarisn_norm 0
_diffrn_radiation_probe x-ray
_diffrn_radiation_type MoK\a
_diffrn_radiation_wavelength 0.71073
_diffrn_reflns_av_R_equivalents 0.0307
_diffrn_reflns_av_unetI/netI 0.0561
_diffrn_reflns_Laue_measured_fraction_full 0.997
_diffrn_reflns_Laue_measured_fraction_max 0.988
_diffrn_reflns_limit_h_max 12
_diffrn_reflns_limit_h_min -12
_diffrn_reflns_limit_k_max 15
_diffrn_reflns_limit_k_min -15
_diffrn_reflns_limit_l_max 19
_diffrn_reflns_limit_l_min -18
_diffrn_reflns_number 13758
_diffrn_reflns_point_group_measured_fraction_full 0.997
_diffrn_reflns_point_group_measured_fraction_max 0.988
_diffrn_reflns_theta_full 25.242
_diffrn_reflns_theta_max 26.081
_diffrn_reflns_theta_min 1.858
_diffrn_source 'sealed X-ray tube, 12 x 0.4 mm long-fine focus'
_diffrn_source_current 0.000
_diffrn_source_power 0.000
_diffrn_source_voltage 0
_exptl_absorpt_coefficient_mu 1.117
_exptl_absorpt_correction_T_max 0.8563
_exptl_absorpt_correction_T_min 0.6970
_exptl_absorpt_correction_type multi-scan
_exptl_absorpt_process_details
;
STOE X-Red32, absorption correction by Gaussian integration, analogous to
P. Coppens, "The Evaluation of Absorption and Extinction in Single-Crystal
Structure Analysis", published in: F. R. Ahmed (Editor), "Crystallographic
Computing", Munksgaard, Copenhagen (1970), 255 - 270.
Afterwards scaling of reflection intensities was performed within STOE LANA.
J. Koziskova, F. Hahn, J. Richter, J. Kozisek, "Comparison of different
absorption corrections on the model structure of tetrakis(\m~2~-acetato)-
diaqua-di-copper(II)", Acta Chimica Slovaca, vol. 9, no. 2, 2016, pp. 136 - 140.
;
_exptl_crystal_colour 'clear yellow'
_exptl_crystal_colour_lustre clear
_exptl_crystal_colour_primary yellow
_exptl_crystal_density_diffrn 1.293
_exptl_crystal_description prism
_exptl_crystal_F_000 712
_exptl_crystal_size_max 0.364
_exptl_crystal_size_mid 0.28
_exptl_crystal_size_min 0.155
_refine_diff_density_max 0.777
_refine_diff_density_min -0.339
_refine_diff_density_rms 0.067
_refine_ls_extinction_method none
_refine_ls_goodness_of_fit_ref 0.938
_refine_ls_hydrogen_treatment mixed
_refine_ls_matrix_type full
_refine_ls_number_parameters 371
_refine_ls_number_reflns 6876
_refine_ls_number_restraints 0
_refine_ls_restrained_S_all 0.938
_refine_ls_R_factor_all 0.0499
_refine_ls_R_factor_gt 0.0328
_refine_ls_shift/su_max 0.001
_refine_ls_shift/su_mean 0.000
_refine_ls_structure_factor_coef Fsqd
_refine_ls_weighting_details 'w=1/[\s^2^(Fo^2^)+(0.0369P)^2^] where P=(Fo^2^+2Fc^2^)/3'
_refine_ls_weighting_scheme calc
_refine_ls_wR_factor_gt 0.0667
_refine_ls_wR_factor_ref 0.0689
_reflns_Friedel_coverage 0.000
_reflns_number_gt 5130
_reflns_number_total 6876
_reflns_threshold_expression 'I > 2\s(I)'
_cod_data_source_file d0sc04174b2.cif
_cod_data_source_block skpfkb15
_cod_database_code 1559723
_shelx_shelxl_version_number 2018/3
_shelx_space_group_comment
;
The symmetry employed for this shelxl refinement is uniquely defined
by the following loop, which should always be used as a source of
symmetry information in preference to the above space-group names.
They are only intended as comments.
;
_olex2_refinement_description
;
1. Fixed Uiso
 At 1.2 times of:
  All C(H) groups
 At 1.5 times of:
  All C(H,H,H) groups
2.a Aromatic/amide H refined with riding coordinates:
 C22(H22), C23(H23), C24(H24), C25(H25), C26(H26)
2.b Idealised Me refined as rotating group:
 C6(H6A,H6B,H6C), C7(H7A,H7B,H7C), C8(H8A,H8B,H8C), C9(H9A,H9B,H9C), C15(H15A,
 H15B,H15C), C16(H16A,H16B,H16C), C17(H17A,H17B,H17C), C18(H18A,H18B,H18C),
 C19(H19A,H19B,H19C), C28(H28A,H28B,H28C), C29(H29A,H29B,H29C), C30(H30A,H30B,
 H30C), C32(H32A,H32B,H32C), C33(H33A,H33B,H33C), C34(H34A,H34B,H34C)
;
_olex2_diffrn_ambient_temperature_device 'Oxford Cryosystems'
_olex2_submission_special_instructions 'No special instructions were received'

loop_
_space_group_symop_operation_xyz
'x, y, z'
'-x, -y, -z'

loop_
_atom_site_label
_atom_site_type_symbol
_atom_site_fract_x
_atom_site_fract_y
_atom_site_fract_z
_atom_site_U_iso_or_equiv
_atom_site_adp_type
_atom_site_occupancy
_atom_site_site_symmetry_order
_atom_site_calc_flag
_atom_site_refinement_flags_posn
_atom_site_refinement_flags_adp
_atom_site_refinement_flags_occupancy
_atom_site_disorder_assembly
_atom_site_disorder_group
I1 I 0.70083(2) 0.68596(2) 0.45804(2) 0.03460(7) Uani 1 1 d . . . . .
Ca1 Ca 0.53015(6) 0.75066(5) 0.28815(4) 0.02267(13) Uani 1 1 d . . . . .
Si1 Si 0.29199(8) 0.50915(6) 0.33525(5) 0.01832(16) Uani 1 1 d . . . . .
N1 N 0.1183(2) 0.41160(18) 0.30248(14) 0.0219(5) Uani 1 1 d . . . . .
N2 N 0.2849(2) 0.37226(17) 0.25515(14) 0.0199(5) Uani 1 1 d . . . . .
C1 C 0.2966(3) 0.6321(2) 0.29765(17) 0.0188(5) Uani 1 1 d . . . . .
C2 C 0.2431(3) 0.6350(2) 0.20140(17) 0.0228(6) Uani 1 1 d . . . . .
C3 C 0.2416(3) 0.7465(2) 0.20839(19) 0.0280(6) Uani 1 1 d . . . . .
C4 C 0.2935(3) 0.8156(2) 0.30837(19) 0.0260(6) Uani 1 1 d . . . . .
C5 C 0.3253(3) 0.7461(2) 0.36314(17) 0.0211(6) Uani 1 1 d . . . . .
C6 C 0.1874(4) 0.5337(3) 0.10813(18) 0.0396(8) Uani 1 1 d . . . . .
H6A H 0.208179 0.558274 0.058638 0.059 Uiso 1 1 calc GR . . . .
H6B H 0.085784 0.502545 0.088335 0.059 Uiso 1 1 calc GR . . . .
H6C H 0.232950 0.475920 0.118107 0.059 Uiso 1 1 calc GR . . . .
C7 C 0.1765(4) 0.7859(3) 0.1259(2) 0.0459(9) Uani 1 1 d . . . . .
H7A H 0.228715 0.864141 0.140436 0.069 Uiso 1 1 calc GR . . . .
H7B H 0.078430 0.780790 0.117175 0.069 Uiso 1 1 calc GR . . . .
H7C H 0.180971 0.738090 0.067587 0.069 Uiso 1 1 calc GR . . . .
C8 C 0.2998(3) 0.9402(2) 0.3472(2) 0.0404(8) Uani 1 1 d . . . . .
H8A H 0.384577 0.979851 0.404374 0.061 Uiso 1 1 calc GR . . . .
H8B H 0.216841 0.945274 0.362958 0.061 Uiso 1 1 calc GR . . . .
H8C H 0.301830 0.974572 0.298905 0.061 Uiso 1 1 calc GR . . . .
C9 C 0.3702(3) 0.7827(2) 0.47218(18) 0.0317(7) Uani 1 1 d . . . . .
H9A H 0.436335 0.743478 0.496785 0.048 Uiso 1 1 calc GR . . . .
H9B H 0.287402 0.763658 0.488381 0.048 Uiso 1 1 calc GR . . . .
H9C H 0.415470 0.864079 0.500573 0.048 Uiso 1 1 calc GR . . . .
C10 C 0.7766(3) 0.8071(2) 0.2626(2) 0.0277(6) Uani 1 1 d . . . . .
C11 C 0.7435(3) 0.9096(2) 0.2953(2) 0.0294(7) Uani 1 1 d . . . . .
C12 C 0.6221(3) 0.9095(3) 0.2211(2) 0.0336(7) Uani 1 1 d . . . . .
C13 C 0.5793(3) 0.8053(3) 0.1427(2) 0.0336(7) Uani 1 1 d . . . . .
C14 C 0.6749(3) 0.7420(2) 0.1694(2) 0.0297(7) Uani 1 1 d . . . . .
C15 C 0.9067(3) 0.7757(3) 0.3134(2) 0.0410(8) Uani 1 1 d . . . . .
H15A H 0.947583 0.822905 0.380675 0.062 Uiso 1 1 calc GR . . . .
H15B H 0.976164 0.787779 0.284079 0.062 Uiso 1 1 calc GR . . . .
H15C H 0.878911 0.696365 0.307507 0.062 Uiso 1 1 calc GR . . . .
C16 C 0.8276(4) 1.0057(3) 0.3913(2) 0.0505(9) Uani 1 1 d . . . . .
H16A H 0.768238 1.052402 0.406456 0.076 Uiso 1 1 calc GR . . . .
H16B H 0.910011 1.051996 0.387253 0.076 Uiso 1 1 calc GR . . . .
H16C H 0.857999 0.973777 0.441245 0.076 Uiso 1 1 calc GR . . . .
C17 C 0.5616(4) 1.0092(3) 0.2206(3) 0.0575(10) Uani 1 1 d . . . . .
H17A H 0.461637 0.980929 0.180420 0.086 Uiso 1 1 calc GR . . . .
H17B H 0.611350 1.058376 0.195453 0.086 Uiso 1 1 calc GR . . . .
H17C H 0.573359 1.051841 0.285513 0.086 Uiso 1 1 calc GR . . . .
C18 C 0.4644(4) 0.7720(4) 0.0434(2) 0.0627(11) Uani 1 1 d . . . . .
H18A H 0.404422 0.695275 0.025164 0.094 Uiso 1 1 calc GR . . . .
H18B H 0.508484 0.775555 -0.003090 0.094 Uiso 1 1 calc GR . . . .
H18C H 0.407466 0.824144 0.044982 0.094 Uiso 1 1 calc GR . . . .
C19 C 0.6772(4) 0.6296(3) 0.1044(2) 0.0492(9) Uani 1 1 d . . . . .
H19A H 0.700449 0.581387 0.141804 0.074 Uiso 1 1 calc GR . . . .
H19B H 0.747800 0.644441 0.076476 0.074 Uiso 1 1 calc GR . . . .
H19C H 0.584667 0.591681 0.053559 0.074 Uiso 1 1 calc GR . . . .
C20 C 0.1529(3) 0.3262(2) 0.25178(17) 0.0204(6) Uani 1 1 d . . . . .
C21 C 0.0619(3) 0.2048(2) 0.20256(17) 0.0204(6) Uani 1 1 d . . . . .
C22 C 0.0670(3) 0.1286(2) 0.25321(18) 0.0240(6) Uani 1 1 d . . . . .
H22 H 0.131544 0.152048 0.316723 0.029 Uiso 1 1 calc R . . . .
C23 C -0.0243(3) 0.0181(2) 0.2086(2) 0.0306(7) Uani 1 1 d . . . . .
H23 H -0.020024 -0.033651 0.241647 0.037 Uiso 1 1 calc R . . . .
C24 C -0.1219(3) -0.0160(3) 0.1150(2) 0.0389(8) Uani 1 1 d . . . . .
H24 H -0.185432 -0.089800 0.085881 0.047 Uiso 1 1 calc R . . . .
C25 C -0.1253(4) 0.0594(3) 0.0649(2) 0.0436(8) Uani 1 1 d . . . . .
H25 H -0.190031 0.035718 0.001425 0.052 Uiso 1 1 calc R . . . .
C26 C -0.0336(3) 0.1695(2) 0.10787(19) 0.0343(7) Uani 1 1 d . . . . .
H26 H -0.035776 0.219880 0.073481 0.041 Uiso 1 1 calc R . . . .
C27 C -0.0184(3) 0.4238(2) 0.3117(2) 0.0307(7) Uani 1 1 d . . . . .
C28 C -0.1107(4) 0.4358(3) 0.2184(2) 0.0515(9) Uani 1 1 d . . . . .
H28A H -0.057235 0.497261 0.205879 0.077 Uiso 1 1 calc GR . . . .
H28B H -0.195305 0.452338 0.225527 0.077 Uiso 1 1 calc GR . . . .
H28C H -0.137386 0.365393 0.165285 0.077 Uiso 1 1 calc GR . . . .
C29 C -0.0954(3) 0.3236(3) 0.3322(2) 0.0392(8) Uani 1 1 d . . . . .
H29A H -0.130441 0.255643 0.275596 0.059 Uiso 1 1 calc GR . . . .
H29B H -0.174262 0.340496 0.348472 0.059 Uiso 1 1 calc GR . . . .
H29C H -0.030027 0.311334 0.385332 0.059 Uiso 1 1 calc GR . . . .
C30 C 0.0240(3) 0.5347(2) 0.3963(2) 0.0396(8) Uani 1 1 d . . . . .
H30A H 0.087349 0.528478 0.453743 0.059 Uiso 1 1 calc GR . . . .
H30B H -0.060242 0.548201 0.406548 0.059 Uiso 1 1 calc GR . . . .
H30C H 0.071545 0.597402 0.382245 0.059 Uiso 1 1 calc GR . . . .
C31 C 0.3914(3) 0.3170(2) 0.23168(18) 0.0239(6) Uani 1 1 d . . . . .
C32 C 0.4747(4) 0.2909(3) 0.3192(2) 0.0420(8) Uani 1 1 d . . . . .
H32A H 0.523171 0.361049 0.373602 0.063 Uiso 1 1 calc GR . . . .
H32B H 0.543743 0.254810 0.304697 0.063 Uiso 1 1 calc GR . . . .
H32C H 0.409844 0.240207 0.334629 0.063 Uiso 1 1 calc GR . . . .
C33 C 0.4915(3) 0.4042(3) 0.2109(2) 0.0378(7) Uani 1 1 d . . . . .
H33A H 0.437851 0.420712 0.155897 0.057 Uiso 1 1 calc GR . . . .
H33B H 0.564562 0.373154 0.197221 0.057 Uiso 1 1 calc GR . . . .
H33C H 0.535025 0.473574 0.266373 0.057 Uiso 1 1 calc GR . . . .
C34 C 0.3216(4) 0.2074(3) 0.1429(2) 0.0438(8) Uani 1 1 d . . . . .
H34A H 0.265918 0.149592 0.157847 0.066 Uiso 1 1 calc GR . . . .
H34B H 0.394479 0.180514 0.124863 0.066 Uiso 1 1 calc GR . . . .
H34C H 0.260350 0.223022 0.090052 0.066 Uiso 1 1 calc GR . . . .
H1 H 0.368(3) 0.523(2) 0.4280(19) 0.044(8) Uiso 1 1 d . . . . .

loop_
_atom_site_aniso_label
_atom_site_aniso_U_11
_atom_site_aniso_U_22
_atom_site_aniso_U_33
_atom_site_aniso_U_23
_atom_site_aniso_U_13
_atom_site_aniso_U_12
I1 0.02474(12) 0.05153(15) 0.03032(11) 0.02127(9) 0.00709(8) 0.01234(10)
Ca1 0.0198(3) 0.0249(3) 0.0272(3) 0.0140(2) 0.0096(2) 0.0064(3)
Si1 0.0169(4) 0.0174(4) 0.0193(3) 0.0063(3) 0.0058(3) 0.0035(3)
N1 0.0179(12) 0.0188(13) 0.0296(11) 0.0080(10) 0.0102(10) 0.0051(10)
N2 0.0172(12) 0.0162(12) 0.0236(11) 0.0052(9) 0.0071(9) 0.0017(10)
C1 0.0163(14) 0.0148(14) 0.0257(13) 0.0089(11) 0.0079(11) 0.0025(11)
C2 0.0176(15) 0.0263(16) 0.0235(13) 0.0108(11) 0.0054(11) 0.0043(13)
C3 0.0187(15) 0.0339(18) 0.0364(15) 0.0215(13) 0.0084(12) 0.0083(13)
C4 0.0170(15) 0.0225(16) 0.0390(15) 0.0118(12) 0.0096(12) 0.0064(13)
C5 0.0134(14) 0.0221(15) 0.0280(13) 0.0090(11) 0.0078(11) 0.0048(12)
C6 0.043(2) 0.044(2) 0.0238(15) 0.0114(13) 0.0028(13) 0.0117(17)
C7 0.042(2) 0.054(2) 0.0535(19) 0.0357(17) 0.0121(16) 0.0228(18)
C8 0.0306(19) 0.0273(18) 0.062(2) 0.0181(15) 0.0131(16) 0.0100(15)
C9 0.0333(18) 0.0254(17) 0.0285(14) 0.0011(12) 0.0096(13) 0.0058(14)
C10 0.0244(16) 0.0272(17) 0.0421(16) 0.0177(13) 0.0215(13) 0.0080(14)
C11 0.0282(17) 0.0209(16) 0.0439(17) 0.0125(13) 0.0219(14) 0.0021(13)
C12 0.0383(19) 0.0314(18) 0.0580(19) 0.0312(15) 0.0347(16) 0.0200(15)
C13 0.0360(19) 0.043(2) 0.0330(15) 0.0236(14) 0.0197(14) 0.0114(16)
C14 0.0337(18) 0.0255(17) 0.0397(16) 0.0152(13) 0.0239(14) 0.0084(14)
C15 0.0325(19) 0.045(2) 0.062(2) 0.0298(17) 0.0253(16) 0.0175(17)
C16 0.051(2) 0.037(2) 0.060(2) 0.0050(17) 0.0324(19) 0.0016(18)
C17 0.062(3) 0.052(2) 0.100(3) 0.052(2) 0.052(2) 0.034(2)
C18 0.058(3) 0.101(3) 0.049(2) 0.043(2) 0.0282(19) 0.029(2)
C19 0.062(3) 0.037(2) 0.050(2) 0.0090(16) 0.0310(19) 0.0111(18)
C20 0.0199(15) 0.0216(15) 0.0207(13) 0.0116(11) 0.0053(11) 0.0059(12)
C21 0.0164(14) 0.0181(15) 0.0277(13) 0.0091(11) 0.0096(11) 0.0036(12)
C22 0.0283(16) 0.0217(16) 0.0223(13) 0.0080(11) 0.0098(11) 0.0068(13)
C23 0.0345(18) 0.0220(16) 0.0426(16) 0.0155(13) 0.0219(14) 0.0056(14)
C24 0.0339(19) 0.0209(17) 0.0463(18) 0.0015(14) 0.0118(15) -0.0069(14)
C25 0.043(2) 0.0302(19) 0.0313(16) 0.0029(13) -0.0056(14) -0.0059(16)
C26 0.0346(19) 0.0292(18) 0.0306(15) 0.0148(13) 0.0012(13) 0.0018(15)
C27 0.0194(16) 0.0291(17) 0.0511(17) 0.0168(14) 0.0193(14) 0.0091(14)
C28 0.029(2) 0.062(3) 0.073(2) 0.037(2) 0.0145(17) 0.0213(19)
C29 0.0273(18) 0.0367(19) 0.061(2) 0.0181(16) 0.0267(16) 0.0082(15)
C30 0.0353(19) 0.0307(19) 0.064(2) 0.0142(16) 0.0321(17) 0.0147(16)
C31 0.0248(16) 0.0217(15) 0.0260(13) 0.0046(11) 0.0128(12) 0.0081(13)
C32 0.042(2) 0.051(2) 0.0503(19) 0.0240(16) 0.0243(16) 0.0312(18)
C33 0.0316(18) 0.0369(19) 0.0528(18) 0.0138(15) 0.0282(15) 0.0095(15)
C34 0.037(2) 0.039(2) 0.0437(18) -0.0055(15) 0.0190(15) 0.0061(16)

loop_
_atom_type_symbol
_atom_type_description
_atom_type_scat_dispersion_real
_atom_type_scat_dispersion_imag
_atom_type_scat_source
C C 0.0033 0.0016 'International Tables Vol C Tables 4.2.6.8 and 6.1.1.4'
H H 0.0000 0.0000 'International Tables Vol C Tables 4.2.6.8 and 6.1.1.4'
Ca Ca 0.2262 0.3064 'International Tables Vol C Tables 4.2.6.8 and 6.1.1.4'
I I -0.4742 1.8119 'International Tables Vol C Tables 4.2.6.8 and 6.1.1.4'
N N 0.0061 0.0033 'International Tables Vol C Tables 4.2.6.8 and 6.1.1.4'
Si Si 0.0817 0.0704 'International Tables Vol C Tables 4.2.6.8 and 6.1.1.4'

loop_
_geom_angle_atom_site_label_1
_geom_angle_atom_site_label_2
_geom_angle_atom_site_label_3
_geom_angle
_geom_angle_site_symmetry_1
_geom_angle_site_symmetry_3
_geom_angle_publ_flag
C1 Ca1 I1 86.94(5) . . ?
C1 Ca1 C2 30.78(7) . . ?
C1 Ca1 C3 49.25(7) . . ?
C1 Ca1 C4 49.91(8) . . ?
C1 Ca1 C5 31.35(7) . . ?
C1 Ca1 C10 162.49(8) . . ?
C1 Ca1 C12 142.32(9) . . ?
C1 Ca1 C13 131.50(9) . . ?
C1 Ca1 C14 139.81(8) . . ?
C2 Ca1 I1 115.72(5) . . ?
C2 Ca1 C3 28.83(8) . . ?
C2 Ca1 C4 48.91(8) . . ?
C3 Ca1 I1 133.97(6) . . ?
C4 Ca1 I1 114.17(6) . . ?
C4 Ca1 C3 29.46(8) . . ?
C5 Ca1 I1 87.02(5) . . ?
C5 Ca1 C2 50.28(7) . . ?
C5 Ca1 C3 48.86(7) . . ?
C5 Ca1 C4 29.42(7) . . ?
C10 Ca1 I1 85.85(6) . . ?
C10 Ca1 C2 146.14(8) . . ?
C10 Ca1 C3 140.19(8) . . ?
C10 Ca1 C4 147.12(8) . . ?
C10 Ca1 C5 163.01(8) . . ?
C10 Ca1 C13 50.72(9) . . ?
C10 Ca1 C14 30.50(8) . . ?
C11 Ca1 I1 97.22(7) . . ?
C11 Ca1 C1 166.71(8) . . ?
C11 Ca1 C2 147.03(8) . . ?
C11 Ca1 C3 122.50(9) . . ?
C11 Ca1 C4 117.28(9) . . ?
C11 Ca1 C5 135.92(8) . . ?
C11 Ca1 C10 30.77(8) . . ?
C11 Ca1 C12 31.16(9) . . ?
C11 Ca1 C13 51.13(9) . . ?
C11 Ca1 C14 50.81(9) . . ?
C12 Ca1 I1 128.34(7) . . ?
C12 Ca1 C2 115.86(9) . . ?
C12 Ca1 C3 93.11(9) . . ?
C12 Ca1 C4 97.48(8) . . ?
C12 Ca1 C5 125.28(8) . . ?
C12 Ca1 C10 50.99(9) . . ?
C12 Ca1 C13 30.91(9) . . ?
C12 Ca1 C14 50.91(8) . . ?
C13 Ca1 I1 135.71(7) . . ?
C13 Ca1 C2 100.79(9) . . ?
C13 Ca1 C3 89.88(8) . . ?
C13 Ca1 C4 108.51(9) . . ?
C13 Ca1 C5 137.06(9) . . ?
C13 Ca1 C14 30.72(9) . . ?
C14 Ca1 I1 106.69(6) . . ?
C14 Ca1 C2 115.65(8) . . ?
C14 Ca1 C3 116.04(8) . . ?
C14 Ca1 C4 138.90(8) . . ?
C14 Ca1 C5 164.62(9) . . ?
N1 Si1 N2 72.64(10) . . ?
N1 Si1 H1 106.9(13) . . ?
N2 Si1 H1 110.0(12) . . ?
C1 Si1 N1 116.75(11) . . ?
C1 Si1 N2 121.33(10) . . ?
C1 Si1 H1 119.5(12) . . ?
H1 Si1 N1 106.9(13) . . ?
H1 Si1 N2 110.0(12) . . ?
H1 Si1 C1 119.5(12) . . ?
H1 Si1 H1 0(2) . . ?
C20 N1 Si1 91.09(16) . . ?
C20 N1 C27 133.1(2) . . ?
C27 N1 Si1 135.02(18) . . ?
C20 N2 Si1 89.95(16) . . ?
C20 N2 C31 130.8(2) . . ?
C31 N2 Si1 135.75(17) . . ?
Si1 C1 Ca1 122.11(12) . . ?
C2 C1 Ca1 78.75(15) . . ?
C2 C1 Si1 128.47(19) . . ?
C2 C1 C5 106.9(2) . . ?
C5 C1 Ca1 76.04(14) . . ?
C5 C1 Si1 123.11(18) . . ?
C1 C2 Ca1 70.47(14) . . ?
C1 C2 C6 126.5(2) . . ?
C3 C2 Ca1 78.82(16) . . ?
C3 C2 C1 108.0(2) . . ?
C3 C2 C6 125.3(2) . . ?
C6 C2 Ca1 120.13(19) . . ?
C2 C3 Ca1 72.35(15) . . ?
C2 C3 C4 108.7(2) . . ?
C2 C3 C7 126.3(3) . . ?
C4 C3 Ca1 73.52(15) . . ?
C4 C3 C7 124.4(3) . . ?
C7 C3 Ca1 126.9(2) . . ?
C3 C4 Ca1 77.02(15) . . ?
C3 C4 C8 125.5(2) . . ?
C5 C4 Ca1 71.36(15) . . ?
C5 C4 C3 108.2(2) . . ?
C5 C4 C8 126.1(2) . . ?
C8 C4 Ca1 121.80(19) . . ?
C1 C5 Ca1 72.62(14) . . ?
C1 C5 C9 126.3(2) . . ?
C4 C5 Ca1 79.22(15) . . ?
C4 C5 C1 108.1(2) . . ?
C4 C5 C9 125.4(2) . . ?
C9 C5 Ca1 118.28(18) . . ?
C2 C6 H6A 109.5 . . ?
C2 C6 H6B 109.5 . . ?
C2 C6 H6C 109.5 . . ?
H6A C6 H6B 109.5 . . ?
H6A C6 H6C 109.5 . . ?
H6B C6 H6C 109.5 . . ?
C3 C7 H7A 109.5 . . ?
C3 C7 H7B 109.5 . . ?
C3 C7 H7C 109.5 . . ?
H7A C7 H7B 109.5 . . ?
H7A C7 H7C 109.5 . . ?
H7B C7 H7C 109.5 . . ?
C4 C8 H8A 109.5 . . ?
C4 C8 H8B 109.5 . . ?
C4 C8 H8C 109.5 . . ?
H8A C8 H8B 109.5 . . ?
H8A C8 H8C 109.5 . . ?
H8B C8 H8C 109.5 . . ?
C5 C9 H9A 109.5 . . ?
C5 C9 H9B 109.5 . . ?
C5 C9 H9C 109.5 . . ?
H9A C9 H9B 109.5 . . ?
H9A C9 H9C 109.5 . . ?
H9B C9 H9C 109.5 . . ?
C11 C10 Ca1 73.09(16) . . ?
C11 C10 C14 108.2(3) . . ?
C11 C10 C15 126.6(3) . . ?
C14 C10 Ca1 75.11(16) . . ?
C14 C10 C15 124.9(3) . . ?
C15 C10 Ca1 122.39(18) . . ?
C10 C11 Ca1 76.15(16) . . ?
C10 C11 C12 108.2(3) . . ?
C10 C11 C16 125.7(3) . . ?
C12 C11 Ca1 74.89(16) . . ?
C12 C11 C16 126.0(3) . . ?
C16 C11 Ca1 117.31(18) . . ?
C11 C12 Ca1 73.95(15) . . ?
C11 C12 C13 107.8(2) . . ?
C11 C12 C17 125.8(3) . . ?
C13 C12 Ca1 75.78(16) . . ?
C13 C12 C17 126.0(3) . . ?
C17 C12 Ca1 122.4(2) . . ?
C12 C13 Ca1 73.31(15) . . ?
C12 C13 C14 107.6(3) . . ?
C12 C13 C18 127.0(3) . . ?
C14 C13 Ca1 74.81(15) . . ?
C14 C13 C18 125.1(3) . . ?
C18 C13 Ca1 123.2(2) . . ?
C10 C14 Ca1 74.39(15) . . ?
C10 C14 C13 108.3(2) . . ?
C10 C14 C19 125.6(3) . . ?
C13 C14 Ca1 74.48(15) . . ?
C13 C14 C19 125.8(3) . . ?
C19 C14 Ca1 122.32(19) . . ?
C10 C15 H15A 109.5 . . ?
C10 C15 H15B 109.5 . . ?
C10 C15 H15C 109.5 . . ?
H15A C15 H15B 109.5 . . ?
H15A C15 H15C 109.5 . . ?
H15B C15 H15C 109.5 . . ?
C11 C16 H16A 109.5 . . ?
C11 C16 H16B 109.5 . . ?
C11 C16 H16C 109.5 . . ?
H16A C16 H16B 109.5 . . ?
H16A C16 H16C 109.5 . . ?
H16B C16 H16C 109.5 . . ?
C12 C17 H17A 109.5 . . ?
C12 C17 H17B 109.5 . . ?
C12 C17 H17C 109.5 . . ?
H17A C17 H17B 109.5 . . ?
H17A C17 H17C 109.5 . . ?
H17B C17 H17C 109.5 . . ?
C13 C18 H18A 109.5 . . ?
C13 C18 H18B 109.5 . . ?
C13 C18 H18C 109.5 . . ?
H18A C18 H18B 109.5 . . ?
H18A C18 H18C 109.5 . . ?
H18B C18 H18C 109.5 . . ?
C14 C19 H19A 109.5 . . ?
C14 C19 H19B 109.5 . . ?
C14 C19 H19C 109.5 . . ?
H19A C19 H19B 109.5 . . ?
H19A C19 H19C 109.5 . . ?
H19B C19 H19C 109.5 . . ?
N1 C20 N2 106.1(2) . . ?
N1 C20 C21 125.8(2) . . ?
N2 C20 C21 128.1(2) . . ?
C22 C21 C20 120.1(2) . . ?
C26 C21 C20 119.7(2) . . ?
C26 C21 C22 120.1(2) . . ?
C21 C22 H22 120.2 . . ?
C23 C22 C21 119.5(2) . . ?
C23 C22 H22 120.2 . . ?
C22 C23 H23 119.9 . . ?
C24 C23 C22 120.3(3) . . ?
C24 C23 H23 119.9 . . ?
C23 C24 H24 120.0 . . ?
C25 C24 C23 119.9(3) . . ?
C25 C24 H24 120.0 . . ?
C24 C25 H25 119.7 . . ?
C26 C25 C24 120.6(3) . . ?
C26 C25 H25 119.7 . . ?
C21 C26 H26 120.2 . . ?
C25 C26 C21 119.6(3) . . ?
C25 C26 H26 120.2 . . ?
N1 C27 C28 108.0(2) . . ?
N1 C27 C29 111.9(2) . . ?
N1 C27 C30 104.9(2) . . ?
C29 C27 C28 111.6(3) . . ?
C29 C27 C30 110.3(2) . . ?
C30 C27 C28 109.9(3) . . ?
C27 C28 H28A 109.5 . . ?
C27 C28 H28B 109.5 . . ?
C27 C28 H28C 109.5 . . ?
H28A C28 H28B 109.5 . . ?
H28A C28 H28C 109.5 . . ?
H28B C28 H28C 109.5 . . ?
C27 C29 H29A 109.5 . . ?
C27 C29 H29B 109.5 . . ?
C27 C29 H29C 109.5 . . ?
H29A C29 H29B 109.5 . . ?
H29A C29 H29C 109.5 . . ?
H29B C29 H29C 109.5 . . ?
C27 C30 H30A 109.5 . . ?
C27 C30 H30B 109.5 . . ?
C27 C30 H30C 109.5 . . ?
H30A C30 H30B 109.5 . . ?
H30A C30 H30C 109.5 . . ?
H30B C30 H30C 109.5 . . ?
N2 C31 C32 108.8(2) . . ?
N2 C31 C33 106.3(2) . . ?
N2 C31 C34 112.3(2) . . ?
C32 C31 C33 110.0(3) . . ?
C32 C31 C34 110.1(2) . . ?
C33 C31 C34 109.2(2) . . ?
C31 C32 H32A 109.5 . . ?
C31 C32 H32B 109.5 . . ?
C31 C32 H32C 109.5 . . ?
H32A C32 H32B 109.5 . . ?
H32A C32 H32C 109.5 . . ?
H32B C32 H32C 109.5 . . ?
C31 C33 H33A 109.5 . . ?
C31 C33 H33B 109.5 . . ?
C31 C33 H33C 109.5 . . ?
H33A C33 H33B 109.5 . . ?
H33A C33 H33C 109.5 . . ?
H33B C33 H33C 109.5 . . ?
C31 C34 H34A 109.5 . . ?
C31 C34 H34B 109.5 . . ?
C31 C34 H34C 109.5 . . ?
H34A C34 H34B 109.5 . . ?
H34A C34 H34C 109.5 . . ?
H34B C34 H34C 109.5 . . ?

loop_
_geom_bond_atom_site_label_1
_geom_bond_atom_site_label_2
_geom_bond_distance
_geom_bond_site_symmetry_2
_geom_bond_publ_flag
I1 Ca1 3.0851(6) . ?
Ca1 C1 2.637(3) . ?
Ca1 C2 2.744(3) . ?
Ca1 C3 2.825(3) . ?
Ca1 C4 2.780(3) . ?
Ca1 C5 2.681(3) . ?
Ca1 C10 2.664(3) . ?
Ca1 C11 2.625(3) . ?
Ca1 C12 2.637(3) . ?
Ca1 C13 2.669(3) . ?
Ca1 C14 2.673(3) . ?
Si1 N1 1.798(2) . ?
Si1 N2 1.812(2) . ?
Si1 C1 1.795(2) . ?
Si1 H1 1.35(3) . ?
Si1 H1 1.35(3) . ?
N1 C20 1.329(3) . ?
N1 C27 1.481(3) . ?
N2 C20 1.346(3) . ?
N2 C31 1.484(3) . ?
C1 C2 1.432(3) . ?
C1 C5 1.437(3) . ?
C2 C3 1.388(4) . ?
C2 C6 1.509(4) . ?
C3 C4 1.426(4) . ?
C3 C7 1.504(4) . ?
C4 C5 1.390(3) . ?
C4 C8 1.509(4) . ?
C5 C9 1.513(3) . ?
C6 H6A 0.9600 . ?
C6 H6B 0.9600 . ?
C6 H6C 0.9600 . ?
C7 H7A 0.9600 . ?
C7 H7B 0.9600 . ?
C7 H7C 0.9600 . ?
C8 H8A 0.9600 . ?
C8 H8B 0.9600 . ?
C8 H8C 0.9600 . ?
C9 H9A 0.9600 . ?
C9 H9B 0.9600 . ?
C9 H9C 0.9600 . ?
C10 C11 1.404(4) . ?
C10 C14 1.404(4) . ?
C10 C15 1.512(4) . ?
C11 C12 1.414(4) . ?
C11 C16 1.512(4) . ?
C12 C13 1.415(4) . ?
C12 C17 1.507(4) . ?
C13 C14 1.415(4) . ?
C13 C18 1.514(4) . ?
C14 C19 1.513(4) . ?
C15 H15A 0.9600 . ?
C15 H15B 0.9600 . ?
C15 H15C 0.9600 . ?
C16 H16A 0.9600 . ?
C16 H16B 0.9600 . ?
C16 H16C 0.9600 . ?
C17 H17A 0.9600 . ?
C17 H17B 0.9600 . ?
C17 H17C 0.9600 . ?
C18 H18A 0.9600 . ?
C18 H18B 0.9600 . ?
C18 H18C 0.9600 . ?
C19 H19A 0.9600 . ?
C19 H19B 0.9600 . ?
C19 H19C 0.9600 . ?
C20 C21 1.486(4) . ?
C21 C22 1.390(3) . ?
C21 C26 1.383(4) . ?
C22 H22 0.9300 . ?
C22 C23 1.380(4) . ?
C23 H23 0.9300 . ?
C23 C24 1.379(4) . ?
C24 H24 0.9300 . ?
C24 C25 1.377(4) . ?
C25 H25 0.9300 . ?
C25 C26 1.376(4) . ?
C26 H26 0.9300 . ?
C27 C28 1.529(4) . ?
C27 C29 1.519(4) . ?
C27 C30 1.519(4) . ?
C28 H28A 0.9600 . ?
C28 H28B 0.9600 . ?
C28 H28C 0.9600 . ?
C29 H29A 0.9600 . ?
C29 H29B 0.9600 . ?
C29 H29C 0.9600 . ?
C30 H30A 0.9600 . ?
C30 H30B 0.9600 . ?
C30 H30C 0.9600 . ?
C31 C32 1.521(4) . ?
C31 C33 1.524(4) . ?
C31 C34 1.526(4) . ?
C32 H32A 0.9600 . ?
C32 H32B 0.9600 . ?
C32 H32C 0.9600 . ?
C33 H33A 0.9600 . ?
C33 H33B 0.9600 . ?
C33 H33C 0.9600 . ?
C34 H34A 0.9600 . ?
C34 H34B 0.9600 . ?
C34 H34C 0.9600 . ?
